data_7034040
loop_
_publ_author_name
'Arikawa, Yasuhiro'
'Nakamura, Takuo'
'Ogushi, Shinji'
'Eguchi, Kazushige'
'Umakoshi, Keisuke'

_publ_section_title
;
 Fixation of atmospheric carbon dioxide by ruthenium complexes bearing an
 NHC-based pincer ligand: formation of a methylcarbonato complex and its
 methylation.
;
_journal_issue 12
_journal_name_full 'Dalton transactions (Cambridge, England : 2003)'
_journal_page_first 5303
_journal_page_last 5305
_journal_paper_doi 10.1039/c5dt00476d
_journal_volume 44
_journal_year 2015
_chemical_formula_moiety 'C30 H36 N7 O Ru, P F6, C3 H6 O, C2 O0.50'
_chemical_formula_sum 'C35 H42 F6 N7 O2.5 P Ru'
_chemical_formula_weight 846.80
_space_group_IT_number 2
_symmetry_cell_setting triclinic
_symmetry_Int_Tables_number 2
_symmetry_space_group_name_Hall '-P 1'
_symmetry_space_group_name_H-M 'P -1'
_atom_sites_solution_hydrogens geom
_atom_sites_solution_primary direct
_atom_sites_solution_secondary difmap
_audit_update_record
;
2014-12-16 deposited with the CCDC.
2015-02-12 downloaded from the CCDC.
;
_cell_angle_alpha 83.468(9)
_cell_angle_beta 85.291(11)
_cell_angle_gamma 79.745(10)
_cell_formula_units_Z 2
_cell_length_a 10.495(3)
_cell_length_b 12.179(4)
_cell_length_c 15.393(5)
_cell_measurement_reflns_used 6015
_cell_measurement_temperature 93
_cell_measurement_theta_max 27.47
_cell_measurement_theta_min 3.02
_cell_volume 1919.7(10)
_computing_cell_refinement CrystalClear
_computing_data_collection 'CrystalClear (Rigaku Inc., 2008)'
_computing_data_reduction CrystalClear
_computing_molecular_graphics 'CrystalStructure 4.0'
_computing_publication_material 'CrystalStructure 4.0 (Rigaku, 2010)'
_computing_structure_refinement 'SHELXL97 (Sheldrick, 2008)'
_computing_structure_solution 'Il Milione (Burla, et al., 2007)'
_diffrn_ambient_temperature 93
_diffrn_detector_area_resol_mean 7.111
_diffrn_measured_fraction_theta_full 0.993
_diffrn_measured_fraction_theta_max 0.993
_diffrn_measurement_device_type 'Rigaku Saturn724+'
_diffrn_measurement_method \w
_diffrn_radiation_type 'Mo K\a'
_diffrn_radiation_wavelength 0.71075
_diffrn_reflns_av_R_equivalents 0.0431
_diffrn_reflns_limit_h_max 13
_diffrn_reflns_limit_h_min -13
_diffrn_reflns_limit_k_max 15
_diffrn_reflns_limit_k_min -15
_diffrn_reflns_limit_l_max 19
_diffrn_reflns_limit_l_min -19
_diffrn_reflns_number 23930
_diffrn_reflns_theta_full 27.47
_diffrn_reflns_theta_max 27.47
_diffrn_standards_number 0
_exptl_absorpt_coefficient_mu 0.522
_exptl_absorpt_correction_T_max 0.959
_exptl_absorpt_correction_T_min 0.865
_exptl_absorpt_correction_type multi-scan
_exptl_absorpt_process_details 'REQAB (Rigaku, 1998)'
_exptl_crystal_colour red
_exptl_crystal_density_diffrn 1.465
_exptl_crystal_density_method 'not measured'
_exptl_crystal_description block
_exptl_crystal_F_000 868.00
_exptl_crystal_recrystallization_method 'Re-crystallisation from solvent: acetone/ether'
_exptl_crystal_size_max 0.150
_exptl_crystal_size_mid 0.130
_exptl_crystal_size_min 0.080
_refine_diff_density_max 1.220
_refine_diff_density_min -0.630
_refine_ls_extinction_method none
_refine_ls_goodness_of_fit_ref 1.060
_refine_ls_hydrogen_treatment constr
_refine_ls_number_parameters 474
_refine_ls_number_reflns 8724
_refine_ls_number_restraints 0
_refine_ls_R_factor_gt 0.0600
_refine_ls_shift/su_max 0.001
_refine_ls_structure_factor_coef Fsqd
_refine_ls_weighting_details 'w = 1/[\s^2^(Fo^2^)+(0.0619P)^2^+3.4692P] where P=(Fo^2^+2Fc^2^)/3'
_refine_ls_weighting_scheme calc
_refine_ls_wR_factor_ref 0.1463
_reflns_number_gt 7331
_reflns_number_total 8724
_reflns_threshold_expression F^2^>2.0\s(F^2^)
_cod_data_source_file c5dt00476d2.cif
_cod_data_source_block 1438a
_cod_depositor_comments 'Adding full bibliography for 7034038--7034042.cif.'
_cod_original_cell_volume 1919.4(9)
_cod_original_formula_sum 'C35 H42 F6 N7 O2.50 P Ru'
_cod_database_code 7034040

loop_
_symmetry_equiv_pos_site_id
_symmetry_equiv_pos_as_xyz
1 +X,+Y,+Z
2 -X,-Y,-Z

loop_
_atom_site_label
_atom_site_type_symbol
_atom_site_fract_x
_atom_site_fract_y
_atom_site_fract_z
_atom_site_U_iso_or_equiv
_atom_site_adp_type
_atom_site_occupancy
_atom_site_symmetry_multiplicity
_atom_site_calc_flag
_atom_site_refinement_flags
Ru1 Ru 0.02205(3) 0.74007(2) 0.666399(19) 0.02339(11) Uani 1.0 2 d .
P1 P 0.46974(11) 0.76500(10) 1.10377(7) 0.0379(3) Uani 1.0 2 d .
F1 F 0.3169(3) 0.7694(3) 1.1017(2) 0.0569(8) Uani 1.0 2 d .
F2 F 0.4724(4) 0.8306(4) 1.0086(3) 0.0843(12) Uani 1.0 2 d .
F3 F 0.4443(3) 0.8792(3) 1.1465(3) 0.0778(11) Uani 1.0 2 d .
F4 F 0.4978(3) 0.6508(3) 1.0584(2) 0.0619(9) Uani 1.0 2 d .
F5 F 0.4671(3) 0.6942(3) 1.19678(19) 0.0663(9) Uani 1.0 2 d .
F6 F 0.6224(3) 0.7577(3) 1.1061(2) 0.0588(8) Uani 1.0 2 d .
O1 O -0.0984(3) 0.7486(3) 0.56086(17) 0.0325(7) Uani 1.0 2 d .
O2 O 0.4086(6) 1.0909(5) 0.6371(4) 0.1011(17) Uani 1.0 2 d .
O3 O 0.0122(18) 0.9833(15) 0.9536(10) 0.158(6) Uiso 0.5000 2 d .
N1 N -0.0326(3) 0.9050(3) 0.6754(2) 0.0269(7) Uani 1.0 2 d .
N2 N 0.1248(4) 0.9283(3) 0.5686(2) 0.0284(7) Uani 1.0 2 d .
N3 N 0.2556(4) 0.7972(3) 0.5113(2) 0.0298(8) Uani 1.0 2 d .
N4 N -0.1815(4) 0.8548(3) 0.7792(3) 0.0372(9) Uani 1.0 2 d .
N5 N -0.2063(4) 0.6851(4) 0.8233(3) 0.0402(9) Uani 1.0 2 d .
N6 N 0.1526(4) 0.7071(3) 0.7625(2) 0.0273(7) Uani 1.0 2 d .
N7 N 0.0880(3) 0.5703(3) 0.6627(2) 0.0252(7) Uani 1.0 2 d .
C1 C 0.1531(4) 0.8120(3) 0.5719(3) 0.0240(8) Uani 1.0 2 d .
C2 C -0.1321(4) 0.7438(4) 0.7642(3) 0.0315(9) Uani 1.0 2 d .
C3 C 0.2057(5) 0.9816(4) 0.5087(3) 0.0380(10) Uani 1.0 2 d .
C4 C 0.2877(5) 0.8996(4) 0.4733(3) 0.0379(10) Uani 1.0 2 d .
C5 C -0.2821(5) 0.8619(5) 0.8438(4) 0.0530(14) Uani 1.0 2 d .
C6 C -0.2972(6) 0.7574(5) 0.8709(4) 0.0573(15) Uani 1.0 2 d .
C7 C 0.0278(4) 0.9805(3) 0.6245(3) 0.0284(9) Uani 1.0 2 d .
C8 C -0.0031(5) 1.0945(4) 0.6303(3) 0.0390(10) Uani 1.0 2 d .
C9 C -0.0994(6) 1.1308(4) 0.6929(4) 0.0486(13) Uani 1.0 2 d .
C10 C -0.1646(5) 1.0553(4) 0.7446(3) 0.0458(12) Uani 1.0 2 d .
C11 C -0.1279(5) 0.9429(4) 0.7331(3) 0.0342(10) Uani 1.0 2 d .
C12 C 0.3316(5) 0.6865(4) 0.4891(3) 0.0383(10) Uani 1.0 2 d .
C13 C 0.2375(5) 0.6166(4) 0.4637(3) 0.0460(12) Uani 1.0 2 d .
C14 C 0.4292(5) 0.7040(5) 0.4121(4) 0.0530(14) Uani 1.0 2 d .
C15 C 0.4050(5) 0.6337(5) 0.5695(4) 0.0499(13) Uani 1.0 2 d .
C16 C -0.1925(5) 0.5596(4) 0.8402(4) 0.0490(13) Uani 1.0 2 d .
C17 C -0.2160(6) 0.5127(5) 0.7578(4) 0.0645(16) Uani 1.0 2 d .
C18 C -0.2920(7) 0.5273(6) 0.9122(5) 0.086(3) Uani 1.0 2 d .
C19 C -0.0586(6) 0.5154(5) 0.8715(4) 0.0589(15) Uani 1.0 2 d .
C20 C 0.2216(4) 0.6005(4) 0.7718(3) 0.0318(9) Uani 1.0 2 d .
C21 C 0.3132(5) 0.5689(4) 0.8346(3) 0.0416(11) Uani 1.0 2 d .
C22 C 0.3317(5) 0.6443(5) 0.8898(3) 0.0459(12) Uani 1.0 2 d .
C23 C 0.2581(5) 0.7517(4) 0.8820(3) 0.0433(11) Uani 1.0 2 d .
C24 C 0.1708(5) 0.7794(4) 0.8180(3) 0.0349(10) Uani 1.0 2 d .
C25 C 0.1869(4) 0.5239(4) 0.7149(3) 0.0305(9) Uani 1.0 2 d .
C26 C 0.2446(5) 0.4113(4) 0.7137(3) 0.0395(11) Uani 1.0 2 d .
C27 C 0.1993(5) 0.3460(4) 0.6594(3) 0.0417(11) Uani 1.0 2 d .
C28 C 0.0988(5) 0.3923(4) 0.6084(3) 0.0382(10) Uani 1.0 2 d .
C29 C 0.0457(4) 0.5036(3) 0.6119(3) 0.0295(9) Uani 1.0 2 d .
C30 C -0.2223(5) 0.7427(4) 0.5742(4) 0.0480(12) Uani 1.0 2 d .
C31 C 0.4479(8) 0.8971(7) 0.6812(6) 0.100(3) Uani 1.0 2 d .
C32 C 0.3916(7) 1.0134(6) 0.6955(5) 0.0681(17) Uani 1.0 2 d .
C33 C 0.3126(8) 1.0372(6) 0.7757(5) 0.078(2) Uani 1.0 2 d .
C34 C 0.0726(19) 1.0838(19) 0.9604(15) 0.243(9) Uiso 1.0 2 d .
C35A C 0.040(3) 1.185(3) 0.9087(18) 0.144(9) Uiso 0.5000 2 d .
C35B C 0.052(3) 1.189(3) 0.9728(17) 0.133(8) Uiso 0.5000 2 d .
H3 H 0.2031 1.0601 0.4956 0.0456 Uiso 1.0 2 calc R
H4 H 0.3559 0.9090 0.4300 0.0454 Uiso 1.0 2 calc R
H5 H -0.3307 0.9284 0.8644 0.0636 Uiso 1.0 2 calc R
H6 H -0.3590 0.7355 0.9151 0.0688 Uiso 1.0 2 calc R
H8 H 0.0398 1.1461 0.5930 0.0468 Uiso 1.0 2 calc R
H9 H -0.1209 1.2085 0.7004 0.0584 Uiso 1.0 2 calc R
H10 H -0.2323 1.0799 0.7865 0.0549 Uiso 1.0 2 calc R
H13A H 0.2126 0.6423 0.4038 0.0552 Uiso 1.0 2 calc R
H13B H 0.1601 0.6244 0.5041 0.0552 Uiso 1.0 2 calc R
H13C H 0.2791 0.5376 0.4666 0.0552 Uiso 1.0 2 calc R
H14A H 0.3843 0.7489 0.3632 0.0636 Uiso 1.0 2 calc R
H14B H 0.4711 0.6310 0.3937 0.0636 Uiso 1.0 2 calc R
H14C H 0.4951 0.7433 0.4299 0.0636 Uiso 1.0 2 calc R
H15A H 0.3434 0.6282 0.6205 0.0599 Uiso 1.0 2 calc R
H15B H 0.4677 0.6804 0.5805 0.0599 Uiso 1.0 2 calc R
H15C H 0.4509 0.5585 0.5588 0.0599 Uiso 1.0 2 calc R
H17A H -0.1550 0.5354 0.7103 0.0774 Uiso 1.0 2 calc R
H17B H -0.3051 0.5415 0.7418 0.0774 Uiso 1.0 2 calc R
H17C H -0.2031 0.4307 0.7678 0.0774 Uiso 1.0 2 calc R
H18A H -0.3795 0.5613 0.8954 0.1037 Uiso 1.0 2 calc R
H18B H -0.2755 0.5544 0.9671 0.1037 Uiso 1.0 2 calc R
H18C H -0.2850 0.4455 0.9204 0.1037 Uiso 1.0 2 calc R
H19A H -0.0506 0.5439 0.9275 0.0707 Uiso 1.0 2 calc R
H19B H 0.0066 0.5403 0.8280 0.0707 Uiso 1.0 2 calc R
H19C H -0.0448 0.4332 0.8793 0.0707 Uiso 1.0 2 calc R
H21 H 0.3626 0.4954 0.8390 0.0499 Uiso 1.0 2 calc R
H22 H 0.3938 0.6237 0.9328 0.0551 Uiso 1.0 2 calc R
H23 H 0.2682 0.8049 0.9204 0.0520 Uiso 1.0 2 calc R
H24 H 0.1212 0.8529 0.8128 0.0418 Uiso 1.0 2 calc R
H26 H 0.3139 0.3801 0.7498 0.0474 Uiso 1.0 2 calc R
H27 H 0.2378 0.2695 0.6574 0.0501 Uiso 1.0 2 calc R
H28 H 0.0661 0.3482 0.5712 0.0458 Uiso 1.0 2 calc R
H29 H -0.0245 0.5347 0.5764 0.0354 Uiso 1.0 2 calc R
H30A H -0.2322 0.6664 0.5982 0.0576 Uiso 1.0 2 calc R
H30B H -0.2642 0.7614 0.5186 0.0576 Uiso 1.0 2 calc R
H30C H -0.2629 0.7958 0.6158 0.0576 Uiso 1.0 2 calc R
H31A H 0.4925 0.8952 0.6228 0.1206 Uiso 1.0 2 calc R
H31B H 0.3787 0.8519 0.6857 0.1206 Uiso 1.0 2 calc R
H31C H 0.5101 0.8665 0.7256 0.1206 Uiso 1.0 2 calc R
H33A H 0.2242 1.0715 0.7610 0.0938 Uiso 1.0 2 calc R
H33B H 0.3501 1.0889 0.8063 0.0938 Uiso 1.0 2 calc R
H33C H 0.3102 0.9671 0.8136 0.0938 Uiso 1.0 2 calc R

loop_
_atom_site_aniso_label
_atom_site_aniso_U_11
_atom_site_aniso_U_22
_atom_site_aniso_U_33
_atom_site_aniso_U_12
_atom_site_aniso_U_13
_atom_site_aniso_U_23
Ru1 0.02720(17) 0.01848(16) 0.02122(17) 0.00163(11) 0.00318(11) -0.00020(11)
P1 0.0335(6) 0.0414(7) 0.0339(6) 0.0099(5) -0.0014(5) -0.0096(5)
F1 0.0347(15) 0.0625(19) 0.070(2) 0.0093(13) -0.0039(14) -0.0179(16)
F2 0.068(3) 0.099(3) 0.062(3) 0.024(2) 0.0078(17) 0.025(2)
F3 0.0484(19) 0.058(2) 0.129(4) 0.0069(15) 0.0063(19) -0.051(2)
F4 0.0539(18) 0.065(2) 0.065(2) 0.0187(15) -0.0165(15) -0.0381(16)
F5 0.061(2) 0.092(3) 0.0367(16) 0.0045(18) -0.0018(14) 0.0017(16)
F6 0.0344(15) 0.069(2) 0.071(2) 0.0053(14) -0.0019(14) -0.0220(17)
O1 0.0504(19) 0.0230(14) 0.0226(14) -0.0008(13) -0.0088(13) -0.0004(11)
O2 0.119(5) 0.073(4) 0.111(5) -0.030(3) 0.027(4) -0.012(3)
N1 0.0334(18) 0.0215(16) 0.0225(16) 0.0042(13) -0.0006(13) -0.0039(13)
N2 0.0368(19) 0.0202(16) 0.0270(17) -0.0044(14) 0.0024(14) -0.0007(13)
N3 0.0323(18) 0.0273(17) 0.0265(17) -0.0019(14) 0.0065(14) 0.0005(14)
N4 0.039(2) 0.035(2) 0.0303(19) 0.0081(16) 0.0130(15) -0.0033(15)
N5 0.042(2) 0.039(2) 0.033(2) -0.0001(17) 0.0140(16) 0.0010(16)
N6 0.0341(18) 0.0261(17) 0.0198(16) -0.0037(14) 0.0020(13) 0.0008(13)
N7 0.0295(17) 0.0213(16) 0.0224(16) -0.0010(13) 0.0011(13) 0.0007(13)
C1 0.0292(19) 0.0217(18) 0.0192(18) -0.0009(15) 0.0006(15) -0.0005(14)
C2 0.035(3) 0.029(2) 0.027(2) 0.0013(17) 0.0057(17) -0.0012(16)
C3 0.055(3) 0.024(2) 0.034(3) -0.0119(19) 0.006(2) 0.0013(17)
C4 0.045(3) 0.034(3) 0.033(3) -0.0136(19) 0.0082(19) 0.0032(18)
C5 0.054(3) 0.050(3) 0.043(3) 0.012(3) 0.025(3) -0.006(3)
C6 0.053(3) 0.061(4) 0.046(3) 0.007(3) 0.027(3) 0.002(3)
C7 0.036(3) 0.0216(19) 0.025(2) 0.0005(16) -0.0016(16) -0.0023(15)
C8 0.051(3) 0.026(2) 0.040(3) -0.0026(19) -0.003(2) -0.0053(18)
C9 0.072(4) 0.023(3) 0.047(3) 0.010(2) -0.001(3) -0.013(2)
C10 0.056(3) 0.034(3) 0.039(3) 0.015(2) 0.006(3) -0.010(2)
C11 0.039(3) 0.030(2) 0.029(2) 0.0071(17) 0.0049(18) -0.0073(17)
C12 0.040(3) 0.032(3) 0.036(3) 0.0022(18) 0.0143(19) 0.0016(18)
C13 0.065(4) 0.033(3) 0.035(3) -0.003(3) 0.017(3) -0.0061(19)
C14 0.058(4) 0.043(3) 0.047(3) 0.005(3) 0.026(3) -0.000(3)
C15 0.047(3) 0.047(3) 0.044(3) 0.011(3) 0.010(3) 0.002(3)
C16 0.054(3) 0.042(3) 0.045(3) -0.011(3) 0.023(3) 0.007(3)
C17 0.066(4) 0.061(4) 0.071(4) -0.027(3) 0.007(3) -0.004(3)
C18 0.099(6) 0.069(5) 0.081(5) -0.022(4) 0.050(4) 0.009(4)
C19 0.071(4) 0.044(3) 0.052(4) 0.000(3) 0.003(3) 0.018(3)
C20 0.032(2) 0.030(2) 0.030(2) 0.0005(17) -0.0006(17) 0.0034(17)
C21 0.044(3) 0.038(3) 0.040(3) -0.002(2) -0.013(2) 0.007(2)
C22 0.050(3) 0.052(3) 0.036(3) -0.011(3) -0.017(3) 0.008(3)
C23 0.056(3) 0.047(3) 0.031(3) -0.017(3) -0.009(2) -0.003(2)
C24 0.044(3) 0.030(3) 0.030(3) -0.0056(18) -0.0034(18) 0.0001(17)
C25 0.033(2) 0.025(2) 0.029(2) 0.0019(16) 0.0008(16) 0.0043(16)
C26 0.041(3) 0.029(3) 0.043(3) 0.0039(18) -0.007(2) 0.0063(19)
C27 0.051(3) 0.022(2) 0.049(3) 0.0009(19) 0.002(3) -0.0009(19)
C28 0.048(3) 0.024(2) 0.042(3) -0.0037(18) -0.003(2) -0.0016(18)
C29 0.037(3) 0.0211(19) 0.029(2) -0.0034(16) -0.0018(17) 0.0008(16)
C30 0.061(4) 0.037(3) 0.045(3) -0.004(3) -0.013(3) 0.005(2)
C31 0.089(6) 0.103(7) 0.095(6) 0.023(5) -0.010(5) -0.005(5)
C32 0.072(5) 0.056(4) 0.080(5) -0.026(4) -0.006(4) -0.001(4)
C33 0.104(6) 0.059(4) 0.076(5) -0.033(4) 0.002(4) -0.004(4)

loop_
_atom_type_symbol
_atom_type_description
_atom_type_scat_dispersion_real
_atom_type_scat_dispersion_imag
_atom_type_scat_source
C C 0.0033 0.0016
;
International Tables for Crystallography
(1992, Vol. C, Tables 4.2.6.8 and 6.1.1.4)
;
H H 0.0000 0.0000
;
International Tables for Crystallography
(1992, Vol. C, Table 6.1.1.4)
;
F F 0.0171 0.0103
;
International Tables for Crystallography
(1992, Vol. C, Tables 4.2.6.8 and 6.1.1.4)
;
N N 0.0061 0.0033
;
International Tables for Crystallography
(1992, Vol. C, Tables 4.2.6.8 and 6.1.1.4)
;
O O 0.0106 0.0060
;
International Tables for Crystallography
(1992, Vol. C, Tables 4.2.6.8 and 6.1.1.4)
;
P P 0.1023 0.0942
;
International Tables for Crystallography
(1992, Vol. C, Tables 4.2.6.8 and 6.1.1.4)
;
Ru Ru -1.2594 0.8363
;
International Tables for Crystallography
(1992, Vol. C, Tables 4.2.6.8 and 6.1.1.4)
;

loop_
_geom_angle_atom_site_label_1
_geom_angle_atom_site_label_2
_geom_angle_atom_site_label_3
_geom_angle
_geom_angle_publ_flag
_geom_angle_site_symmetry_1
_geom_angle_site_symmetry_3
O1 Ru1 N1 90.82(12) yes . .
O1 Ru1 N6 170.78(12) yes . .
O1 Ru1 N7 92.92(12) yes . .
O1 Ru1 C1 85.79(13) yes . .
O1 Ru1 C2 94.70(15) yes . .
N1 Ru1 N6 98.07(14) yes . .
N1 Ru1 N7 176.17(14) yes . .
N1 Ru1 C1 77.39(13) yes . .
N1 Ru1 C2 77.76(14) yes . .
N6 Ru1 N7 78.16(13) yes . .
N6 Ru1 C1 93.74(14) yes . .
N6 Ru1 C2 89.59(15) yes . .
N7 Ru1 C1 102.10(13) yes . .
N7 Ru1 C2 102.69(14) yes . .
C1 Ru1 C2 155.15(15) yes . .
F1 P1 F2 90.05(18) yes . .
F1 P1 F3 90.11(18) yes . .
F1 P1 F4 90.71(18) yes . .
F1 P1 F5 89.51(17) yes . .
F1 P1 F6 178.75(19) yes . .
F2 P1 F3 90.7(2) yes . .
F2 P1 F4 88.09(19) yes . .
F2 P1 F5 177.3(3) yes . .
F2 P1 F6 90.59(19) yes . .
F3 P1 F4 178.50(19) yes . .
F3 P1 F5 92.0(2) yes . .
F3 P1 F6 90.96(19) yes . .
F4 P1 F5 89.28(18) yes . .
F4 P1 F6 88.24(18) yes . .
F5 P1 F6 89.80(18) yes . .
Ru1 O1 C30 121.7(3) yes . .
O3 O3 C34 70.6(14) yes 2_577 .
O3 O3 C34 53.9(12) yes 2_577 2_577
C34 O3 C34 124.6(16) yes . 2_577
Ru1 N1 C7 120.8(3) yes . .
Ru1 N1 C11 120.9(3) yes . .
C7 N1 C11 118.3(4) yes . .
C1 N2 C3 113.2(3) yes . .
C1 N2 C7 120.8(4) yes . .
C3 N2 C7 126.0(4) yes . .
C1 N3 C4 111.9(4) yes . .
C1 N3 C12 125.7(4) yes . .
C4 N3 C12 122.3(4) yes . .
C2 N4 C5 111.9(4) yes . .
C2 N4 C11 120.6(4) yes . .
C5 N4 C11 127.5(4) yes . .
C2 N5 C6 111.1(4) yes . .
C2 N5 C16 126.5(4) yes . .
C6 N5 C16 122.3(4) yes . .
Ru1 N6 C20 116.1(3) yes . .
Ru1 N6 C24 125.5(3) yes . .
C20 N6 C24 118.4(4) yes . .
Ru1 N7 C25 116.1(3) yes . .
Ru1 N7 C29 126.0(3) yes . .
C25 N7 C29 117.8(4) yes . .
Ru1 C1 N2 109.5(3) yes . .
Ru1 C1 N3 149.0(3) yes . .
N2 C1 N3 101.5(3) yes . .
Ru1 C2 N4 109.6(3) yes . .
Ru1 C2 N5 148.0(3) yes . .
N4 C2 N5 102.3(4) yes . .
N2 C3 C4 105.5(4) yes . .
N3 C4 C3 107.9(4) yes . .
N4 C5 C6 106.4(5) yes . .
N5 C6 C5 108.2(5) yes . .
N1 C7 N2 111.4(4) yes . .
N1 C7 C8 123.0(4) yes . .
N2 C7 C8 125.5(4) yes . .
C7 C8 C9 117.3(4) yes . .
C8 C9 C10 120.8(5) yes . .
C9 C10 C11 117.6(5) yes . .
N1 C11 N4 111.2(4) yes . .
N1 C11 C10 122.9(4) yes . .
N4 C11 C10 125.9(4) yes . .
N3 C12 C13 108.1(4) yes . .
N3 C12 C14 110.1(4) yes . .
N3 C12 C15 107.2(4) yes . .
C13 C12 C14 109.0(4) yes . .
C13 C12 C15 113.3(4) yes . .
C14 C12 C15 108.9(4) yes . .
N5 C16 C17 109.2(4) yes . .
N5 C16 C18 110.4(5) yes . .
N5 C16 C19 107.7(5) yes . .
C17 C16 C18 108.5(6) yes . .
C17 C16 C19 112.7(5) yes . .
C18 C16 C19 108.3(5) yes . .
N6 C20 C21 121.0(4) yes . .
N6 C20 C25 115.0(4) yes . .
C21 C20 C25 123.9(4) yes . .
C20 C21 C22 119.7(4) yes . .
C21 C22 C23 119.1(5) yes . .
C22 C23 C24 119.0(5) yes . .
N6 C24 C23 122.8(4) yes . .
N7 C25 C20 114.2(4) yes . .
N7 C25 C26 121.1(4) yes . .
C20 C25 C26 124.6(4) yes . .
C25 C26 C27 119.1(4) yes . .
C26 C27 C28 119.6(4) yes . .
C27 C28 C29 119.1(5) yes . .
N7 C29 C28 123.3(4) yes . .
O2 C32 C31 119.4(7) yes . .
O2 C32 C33 120.7(6) yes . .
C31 C32 C33 119.8(6) yes . .
O3 C34 O3 55.4(11) yes . 2_577
O3 C34 C35A 123(2) yes . .
O3 C34 C35B 146(2) yes . .
O3 C34 C35A 132.1(18) yes 2_577 .
O3 C34 C35B 106.2(18) yes 2_577 .
C35A C34 C35B 44.1(18) yes . .
C34 C35A C35B 63(3) yes . .
C34 C35B C35A 73(3) yes . .
N2 C3 H3 127.233 no . .
C4 C3 H3 127.222 no . .
N3 C4 H4 126.075 no . .
C3 C4 H4 126.063 no . .
N4 C5 H5 126.786 no . .
C6 C5 H5 126.774 no . .
N5 C6 H6 125.919 no . .
C5 C6 H6 125.910 no . .
C7 C8 H8 121.378 no . .
C9 C8 H8 121.367 no . .
C8 C9 H9 119.607 no . .
C10 C9 H9 119.600 no . .
C9 C10 H10 121.176 no . .
C11 C10 H10 121.181 no . .
C12 C13 H13A 109.474 no . .
C12 C13 H13B 109.476 no . .
C12 C13 H13C 109.470 no . .
H13A C13 H13B 109.476 no . .
H13A C13 H13C 109.461 no . .
H13B C13 H13C 109.470 no . .
C12 C14 H14A 109.472 no . .
C12 C14 H14B 109.474 no . .
C12 C14 H14C 109.474 no . .
H14A C14 H14B 109.467 no . .
H14A C14 H14C 109.468 no . .
H14B C14 H14C 109.472 no . .
C12 C15 H15A 109.465 no . .
C12 C15 H15B 109.470 no . .
C12 C15 H15C 109.469 no . .
H15A C15 H15B 109.466 no . .
H15A C15 H15C 109.476 no . .
H15B C15 H15C 109.483 no . .
C16 C17 H17A 109.472 no . .
C16 C17 H17B 109.465 no . .
C16 C17 H17C 109.465 no . .
H17A C17 H17B 109.473 no . .
H17A C17 H17C 109.482 no . .
H17B C17 H17C 109.471 no . .
C16 C18 H18A 109.472 no . .
C16 C18 H18B 109.471 no . .
C16 C18 H18C 109.477 no . .
H18A C18 H18B 109.470 no . .
H18A C18 H18C 109.469 no . .
H18B C18 H18C 109.467 no . .
C16 C19 H19A 109.469 no . .
C16 C19 H19B 109.472 no . .
C16 C19 H19C 109.474 no . .
H19A C19 H19B 109.471 no . .
H19A C19 H19C 109.470 no . .
H19B C19 H19C 109.471 no . .
C20 C21 H21 120.153 no . .
C22 C21 H21 120.148 no . .
C21 C22 H22 120.443 no . .
C23 C22 H22 120.446 no . .
C22 C23 H23 120.519 no . .
C24 C23 H23 120.524 no . .
N6 C24 H24 118.606 no . .
C23 C24 H24 118.616 no . .
C25 C26 H26 120.453 no . .
C27 C26 H26 120.450 no . .
C26 C27 H27 120.208 no . .
C28 C27 H27 120.217 no . .
C27 C28 H28 120.481 no . .
C29 C28 H28 120.468 no . .
N7 C29 H29 118.343 no . .
C28 C29 H29 118.352 no . .
O1 C30 H30A 109.467 no . .
O1 C30 H30B 109.477 no . .
O1 C30 H30C 109.470 no . .
H30A C30 H30B 109.472 no . .
H30A C30 H30C 109.462 no . .
H30B C30 H30C 109.479 no . .
C32 C31 H31A 109.473 no . .
C32 C31 H31B 109.471 no . .
C32 C31 H31C 109.474 no . .
H31A C31 H31B 109.474 no . .
H31A C31 H31C 109.474 no . .
H31B C31 H31C 109.462 no . .
C32 C33 H33A 109.466 no . .
C32 C33 H33B 109.470 no . .
C32 C33 H33C 109.468 no . .
H33A C33 H33B 109.479 no . .
H33A C33 H33C 109.476 no . .
H33B C33 H33C 109.467 no . .

loop_
_geom_bond_atom_site_label_1
_geom_bond_atom_site_label_2
_geom_bond_distance
_geom_bond_publ_flag
_geom_bond_site_symmetry_2
Ru1 O1 2.121(3) yes .
Ru1 N1 2.006(3) yes .
Ru1 N6 2.056(4) yes .
Ru1 N7 2.066(3) yes .
Ru1 C1 2.142(4) yes .
Ru1 C2 2.116(4) yes .
P1 F1 1.598(3) yes .
P1 F2 1.588(4) yes .
P1 F3 1.577(4) yes .
P1 F4 1.597(4) yes .
P1 F5 1.586(4) yes .
P1 F6 1.591(4) yes .
O1 C30 1.313(7) yes .
O2 C32 1.253(9) yes .
O3 O3 1.52(3) yes 2_577
O3 C34 1.49(3) yes .
O3 C34 1.74(3) yes 2_577
N1 C7 1.350(5) yes .
N1 C11 1.337(5) yes .
N2 C1 1.391(5) yes .
N2 C3 1.387(6) yes .
N2 C7 1.389(5) yes .
N3 C1 1.365(5) yes .
N3 C4 1.401(6) yes .
N3 C12 1.499(6) yes .
N4 C2 1.396(6) yes .
N4 C5 1.387(6) yes .
N4 C11 1.396(6) yes .
N5 C2 1.370(6) yes .
N5 C6 1.399(7) yes .
N5 C16 1.503(7) yes .
N6 C20 1.368(5) yes .
N6 C24 1.341(6) yes .
N7 C25 1.367(5) yes .
N7 C29 1.342(6) yes .
C3 C4 1.332(6) yes .
C5 C6 1.326(8) yes .
C7 C8 1.380(6) yes .
C8 C9 1.387(7) yes .
C9 C10 1.384(7) yes .
C10 C11 1.383(7) yes .
C12 C13 1.514(8) yes .
C12 C14 1.523(7) yes .
C12 C15 1.528(7) yes .
C16 C17 1.504(9) yes .
C16 C18 1.527(9) yes .
C16 C19 1.510(8) yes .
C20 C21 1.394(7) yes .
C20 C25 1.459(7) yes .
C21 C22 1.367(8) yes .
C22 C23 1.393(7) yes .
C23 C24 1.374(7) yes .
C25 C26 1.399(6) yes .
C26 C27 1.381(8) yes .
C27 C28 1.367(7) yes .
C28 C29 1.376(6) yes .
C31 C32 1.469(11) yes .
C32 C33 1.456(10) yes .
C34 C35A 1.39(4) yes .
C34 C35B 1.29(4) yes .
C35A C35B 1.01(4) yes .
C3 H3 0.950 no .
C4 H4 0.950 no .
C5 H5 0.950 no .
C6 H6 0.950 no .
C8 H8 0.950 no .
C9 H9 0.950 no .
C10 H10 0.950 no .
C13 H13A 0.980 no .
C13 H13B 0.980 no .
C13 H13C 0.980 no .
C14 H14A 0.980 no .
C14 H14B 0.980 no .
C14 H14C 0.980 no .
C15 H15A 0.980 no .
C15 H15B 0.980 no .
C15 H15C 0.980 no .
C17 H17A 0.980 no .
C17 H17B 0.980 no .
C17 H17C 0.980 no .
C18 H18A 0.980 no .
C18 H18B 0.980 no .
C18 H18C 0.980 no .
C19 H19A 0.980 no .
C19 H19B 0.980 no .
C19 H19C 0.980 no .
C21 H21 0.950 no .
C22 H22 0.950 no .
C23 H23 0.950 no .
C24 H24 0.950 no .
C26 H26 0.950 no .
C27 H27 0.950 no .
C28 H28 0.950 no .
C29 H29 0.950 no .
C30 H30A 0.980 no .
C30 H30B 0.980 no .
C30 H30C 0.980 no .
C31 H31A 0.980 no .
C31 H31B 0.980 no .
C31 H31C 0.980 no .
C33 H33A 0.980 no .
C33 H33B 0.980 no .
C33 H33C 0.980 no .

loop_
_geom_contact_atom_site_label_1
_geom_contact_atom_site_label_2
_geom_contact_distance
_geom_contact_publ_flag
_geom_contact_site_symmetry_2
O1 N2 3.496(5) no .
O1 C7 3.587(6) no .
O1 C29 3.141(5) no .
N1 C3 3.597(6) no .
N1 C5 3.594(6) no .
N1 C9 2.754(6) no .
N1 C24 3.249(6) no .
N1 C30 3.593(7) no .
N2 C11 3.508(6) no .
N3 C7 3.469(5) no .
N4 C7 3.515(6) no .
N5 C11 3.493(6) no .
N6 C22 2.776(6) no .
N7 C13 3.361(6) no .
N7 C17 3.550(7) no .
N7 C19 3.494(7) no .
N7 C27 2.777(5) no .
C1 C13 3.022(6) no .
C1 C15 3.108(6) no .
C2 C17 3.109(8) no .
C2 C19 3.076(7) no .
C2 C24 3.462(7) no .
C2 C30 3.150(7) no .
C3 C8 3.006(7) no .
C4 C7 3.514(6) no .
C4 C13 3.600(7) no .
C4 C14 2.791(7) no .
C4 C15 3.462(7) no .
C5 C10 3.051(8) no .
C6 C11 3.533(7) no .
C6 C17 3.559(9) no .
C6 C18 2.794(9) no .
C6 C19 3.511(8) no .
C7 C10 2.729(6) no .
C8 C11 2.736(7) no .
C13 C29 3.266(7) no .
C15 C20 3.546(7) no .
C15 C25 3.407(7) no .
C17 C29 3.396(8) no .
C19 C20 3.472(7) no .
C19 C25 3.387(7) no .
C20 C23 2.736(7) no .
C21 C24 2.724(6) no .
C21 C26 3.032(8) no .
C25 C28 2.736(7) no .
C26 C29 2.717(6) no .
F1 C10 3.467(6) no 2_577
F1 C23 3.524(6) no .
F2 C5 3.503(6) no 1_655
F2 C6 3.155(7) no 1_655
F2 C23 3.419(7) no .
F3 C5 3.319(6) no 2_577
F3 C10 3.274(6) no 2_577
F3 C32 3.578(9) no 2_677
F3 C33 3.270(9) no 2_677
F4 C18 3.312(8) no 1_655
F4 C18 3.294(9) no 2_567
F4 C21 3.384(6) no 2_667
F4 C22 3.259(7) no .
F5 C14 3.319(6) no 1_556
F5 C26 3.406(6) no 2_667
F6 C26 3.491(6) no 2_667
F6 C33 3.444(9) no 2_677
O1 C3 3.360(5) no 2_576
O1 C8 3.518(6) no 2_576
O1 C28 3.280(6) no 2_566
O2 C3 3.537(8) no .
O2 C4 3.501(8) no 2_676
O2 C14 3.254(8) no 2_676
O2 C27 3.505(7) no 1_565
O3 C24 3.525(17) no .
N1 C3 3.506(6) no 2_576
N2 N2 3.579(5) no 2_576
N2 C7 3.468(5) no 2_576
N2 C8 3.471(6) no 2_576
N3 C8 3.545(6) no 2_576
C1 C8 3.581(6) no 2_576
C3 O1 3.360(5) no 2_576
C3 O2 3.537(8) no .
C3 N1 3.506(6) no 2_576
C3 C7 3.260(7) no 2_576
C3 C8 3.444(8) no 2_576
C3 C30 3.483(7) no 2_576
C4 O2 3.501(8) no 2_676
C4 C8 3.486(7) no 2_576
C4 C9 3.449(8) no 2_576
C5 F2 3.503(6) no 1_455
C5 F3 3.319(6) no 2_577
C6 F2 3.155(7) no 1_455
C7 N2 3.468(5) no 2_576
C7 C3 3.260(7) no 2_576
C8 O1 3.518(6) no 2_576
C8 N2 3.471(6) no 2_576
C8 N3 3.545(6) no 2_576
C8 C1 3.581(6) no 2_576
C8 C3 3.444(8) no 2_576
C8 C4 3.486(7) no 2_576
C9 C4 3.449(8) no 2_576
C10 F1 3.467(6) no 2_577
C10 F3 3.274(6) no 2_577
C14 F5 3.319(6) no 1_554
C14 O2 3.254(8) no 2_676
C18 F4 3.312(8) no 1_455
C18 F4 3.294(9) no 2_567
C18 C22 3.533(9) no 2_567
C21 F4 3.384(6) no 2_667
C22 F4 3.259(7) no .
C22 C18 3.533(9) no 2_567
C23 F1 3.524(6) no .
C23 F2 3.419(7) no .
C24 O3 3.525(17) no .
C26 F5 3.406(6) no 2_667
C26 F6 3.491(6) no 2_667
C27 O2 3.505(7) no 1_545
C28 O1 3.280(6) no 2_566
C28 C30 3.461(7) no 2_566
C30 C3 3.483(7) no 2_576
C30 C28 3.461(7) no 2_566
C32 F3 3.578(9) no 2_677
C33 F3 3.270(9) no 2_677
C33 F6 3.444(9) no 2_677
Ru1 H13B 3.1307 no .
Ru1 H15A 3.4523 no .
Ru1 H17A 3.3443 no .
Ru1 H19B 3.2907 no .
Ru1 H24 3.1058 no .
Ru1 H29 3.1214 no .
Ru1 H30A 3.2489 no .
Ru1 H30C 3.0906 no .
O1 H13B 2.9762 no .
O1 H17A 3.3697 no .
O1 H29 2.5716 no .
O2 H31A 2.4174 no .
O2 H31B 2.9865 no .
O2 H31C 2.9688 no .
O2 H33A 2.6253 no .
O2 H33B 2.6242 no .
O2 H33C 3.1424 no .
N1 H8 3.2546 no .
N1 H10 3.2417 no .
N1 H24 2.7151 no .
N1 H30C 3.2004 no .
N2 H4 3.0907 no .
N2 H8 2.7014 no .
N3 H3 3.1353 no .
N3 H13A 2.7629 no .
N3 H13B 2.5033 no .
N3 H13C 3.2735 no .
N3 H14A 2.6232 no .
N3 H14B 3.3189 no .
N3 H14C 2.7203 no .
N3 H15A 2.5890 no .
N3 H15B 2.6517 no .
N3 H15C 3.2902 no .
N4 H6 3.0965 no .
N4 H10 2.7116 no .
N4 H24 3.2560 no .
N4 H30C 2.9256 no .
N5 H5 3.1308 no .
N5 H17A 2.6182 no .
N5 H17B 2.6580 no .
N5 H17C 3.2999 no .
N5 H18A 2.6598 no .
N5 H18B 2.7028 no .
N5 H18C 3.3301 no .
N5 H19A 2.6453 no .
N5 H19B 2.5880 no .
N5 H19C 3.2873 no .
N5 H30A 3.5335 no .
N5 H30C 3.3796 no .
N6 H15A 2.9634 no .
N6 H19B 2.8072 no .
N6 H21 3.2568 no .
N6 H23 3.2337 no .
N7 H13B 2.5445 no .
N7 H13C 3.5047 no .
N7 H15A 2.8961 no .
N7 H17A 2.6887 no .
N7 H19B 2.6228 no .
N7 H26 3.2633 no .
N7 H28 3.2395 no .
N7 H30A 3.5398 no .
C1 H3 3.2311 no .
C1 H4 3.1998 no .
C1 H13A 3.4411 no .
C1 H13B 2.6037 no .
C1 H15A 2.7983 no .
C1 H15B 3.4100 no .
C2 H5 3.2198 no .
C2 H6 3.1933 no .
C2 H17A 2.8143 no .
C2 H17B 3.3726 no .
C2 H19A 3.3454 no .
C2 H19B 2.7606 no .
C2 H24 3.3467 no .
C2 H30A 3.1409 no .
C2 H30C 2.7174 no .
C3 H8 2.7757 no .
C4 H14A 2.6518 no .
C4 H14C 2.7173 no .
C4 H15B 3.3369 no .
C5 H10 2.8260 no .
C6 H17B 3.4881 no .
C6 H18A 2.6591 no .
C6 H18B 2.7157 no .
C6 H19A 3.4165 no .
C7 H3 2.8029 no .
C7 H9 3.2258 no .
C7 H24 3.2675 no .
C8 H3 2.8806 no .
C8 H10 3.2718 no .
C10 H5 2.9338 no .
C10 H8 3.2724 no .
C11 H5 2.8268 no .
C11 H9 3.2294 no .
C11 H24 2.9559 no .
C11 H30C 3.2471 no .
C12 H4 2.8074 no .
C13 H14A 2.6987 no .
C13 H14B 2.6216 no .
C13 H14C 3.3209 no .
C13 H15A 2.7674 no .
C13 H15B 3.3726 no .
C13 H15C 2.7198 no .
C13 H29 3.3711 no .
C14 H4 2.5178 no .
C14 H13A 2.5343 no .
C14 H13B 3.3054 no .
C14 H13C 2.7968 no .
C14 H15A 3.3317 no .
C14 H15B 2.6312 no .
C14 H15C 2.7055 no .
C15 H13A 3.3609 no .
C15 H13B 2.8609 no .
C15 H13C 2.6332 no .
C15 H14A 3.3290 no .
C15 H14B 2.7388 no .
C15 H14C 2.5989 no .
C16 H6 2.8045 no .
C17 H18A 2.6655 no .
C17 H18B 3.3093 no .
C17 H18C 2.6272 no .
C17 H19A 3.3430 no .
C17 H19B 2.7401 no .
C17 H19C 2.6787 no .
C17 H29 3.3177 no .
C17 H30A 2.9118 no .
C18 H6 2.5116 no .
C18 H17A 3.3139 no .
C18 H17B 2.6229 no .
C18 H17C 2.6577 no .
C18 H19A 2.6090 no .
C18 H19B 3.3151 no .
C18 H19C 2.6755 no .
C19 H17A 2.7245 no .
C19 H17B 3.3449 no .
C19 H17C 2.6906 no .
C19 H18A 3.3112 no .
C19 H18B 2.6075 no .
C19 H18C 2.6861 no .
C20 H15A 2.5798 no .
C20 H19B 2.5496 no .
C20 H22 3.2509 no .
C20 H24 3.1833 no .
C20 H26 2.7366 no .
C21 H15A 3.2934 no .
C21 H19B 3.3086 no .
C21 H23 3.2418 no .
C21 H26 2.7691 no .
C22 H24 3.2378 no .
C23 H21 3.2434 no .
C24 H22 3.2460 no .
C25 H13B 3.3518 no .
C25 H15A 2.5209 no .
C25 H15C 3.5664 no .
C25 H17A 3.5720 no .
C25 H19B 2.4599 no .
C25 H19C 3.5834 no .
C25 H21 2.7142 no .
C25 H27 3.2596 no .
C25 H29 3.1764 no .
C26 H15A 3.1599 no .
C26 H19B 3.2109 no .
C26 H21 2.7557 no .
C26 H28 3.2377 no .
C27 H29 3.2136 no .
C28 H13B 3.2300 no .
C28 H13C 3.3336 no .
C28 H17A 3.2978 no .
C28 H26 3.2354 no .
C29 H13B 2.4710 no .
C29 H13C 3.2280 no .
C29 H17A 2.4904 no .
C29 H17C 3.5600 no .
C29 H19B 3.3889 no .
C29 H27 3.2265 no .
C29 H30A 3.2296 no .
C30 H17A 3.1093 no .
C30 H17B 3.5159 no .
C30 H29 2.9742 no .
C31 H33A 3.1429 no .
C31 H33B 3.1720 no .
C31 H33C 2.5377 no .
C33 H31A 3.3357 no .
C33 H31B 2.7360 no .
C33 H31C 2.7892 no .
H3 H4 2.4664 no .
H3 H8 2.3617 no .
H4 H14A 2.2686 no .
H4 H14B 3.4778 no .
H4 H14C 2.2710 no .
H4 H15B 3.5086 no .
H5 H6 2.4519 no .
H5 H10 2.4244 no .
H6 H18A 2.2271 no .
H6 H18B 2.3011 no .
H6 H18C 3.4710 no .
H8 H9 2.3514 no .
H9 H10 2.3452 no .
H13A H14A 2.4043 no .
H13A H14B 2.6835 no .
H13A H14C 3.4733 no .
H13A H15C 3.5362 no .
H13B H14A 3.4954 no .
H13B H14B 3.5632 no .
H13B H15A 2.7446 no .
H13B H15C 3.1726 no .
H13B H29 2.5111 no .
H13C H14A 3.1875 no .
H13C H14B 2.6011 no .
H13C H15A 2.8995 no .
H13C H15B 3.5361 no .
H13C H15C 2.4485 no .
H13C H29 3.4853 no .
H14A H15B 3.4975 no .
H14B H15B 2.9993 no .
H14B H15C 2.5981 no .
H14C H15A 3.4930 no .
H14C H15B 2.3681 no .
H14C H15C 2.9021 no .
H15A H21 3.5672 no .
H15A H26 3.4719 no .
H17A H18A 3.5500 no .
H17A H18C 3.5377 no .
H17A H19B 2.5931 no .
H17A H19C 2.9820 no .
H17A H29 2.3792 no .
H17A H30A 2.3073 no .
H17A H30C 3.3763 no .
H17B H18A 2.4532 no .
H17B H18B 3.5311 no .
H17B H18C 2.8718 no .
H17B H19C 3.5649 no .
H17B H30A 2.6743 no .
H17B H30C 3.5392 no .
H17C H18A 2.9801 no .
H17C H18B 3.5388 no .
H17C H18C 2.4495 no .
H17C H19A 3.5643 no .
H17C H19B 3.0238 no .
H17C H19C 2.4904 no .
H17C H29 3.5892 no .
H18A H19A 3.4930 no .
H18A H19C 3.5811 no .
H18B H19A 2.3738 no .
H18B H19B 3.4988 no .
H18B H19C 2.9175 no .
H18C H19A 2.9359 no .
H18C H19B 3.5898 no .
H18C H19C 2.5296 no .
H21 H22 2.3259 no .
H21 H26 2.2196 no .
H22 H23 2.3573 no .
H23 H24 2.3116 no .
H26 H27 2.3406 no .
H27 H28 2.3267 no .
H28 H29 2.3089 no .
H29 H30A 2.4892 no .
H29 H30B 3.4760 no .
H31A H33C 3.4811 no .
H31B H33A 3.1587 no .
H31B H33B 3.5614 no .
H31B H33C 2.5292 no .
H31C H33A 3.5925 no .
H31C H33B 3.2405 no .
H31C H33C 2.5944 no .
P1 H6 3.3082 no 1_655
P1 H10 3.3147 no 2_577
P1 H18C 3.5464 no 2_567
P1 H21 3.3997 no 2_667
P1 H22 3.5187 no .
P1 H26 3.4439 no 2_667
P1 H33B 3.2934 no 2_677
F1 H9 3.5414 no 2_577
F1 H10 2.6468 no 2_577
F1 H17C 3.3062 no 2_567
F1 H18C 2.7589 no 2_567
F1 H22 3.2785 no .
F1 H23 2.8487 no .
F2 H5 3.1836 no 1_655
F2 H6 2.4033 no 1_655
F2 H22 3.1558 no .
F2 H23 2.7105 no .
F3 H5 2.4265 no 2_577
F3 H10 2.3675 no 2_577
F3 H14A 3.5851 no 1_556
F3 H33B 2.4405 no 2_677
F3 H33C 3.5715 no 2_677
F4 H6 2.7717 no 1_655
F4 H18A 2.9564 no 1_655
F4 H18A 3.0481 no 2_567
F4 H18B 2.8012 no 1_655
F4 H18C 2.6821 no 2_567
F4 H21 2.5726 no 2_667
F4 H22 2.3782 no .
F4 H22 3.3247 no 2_667
F4 H23 3.4880 no .
F5 H10 3.3689 no 2_577
F5 H14A 2.7531 no 1_556
F5 H14B 3.0438 no 1_556
F5 H17B 3.5896 no 2_567
F5 H17C 3.3697 no 2_567
F5 H18C 3.4966 no 2_567
F5 H21 2.7361 no 2_667
F5 H26 2.4850 no 2_667
F5 H33B 3.5242 no 2_677
F6 H6 2.9707 no 1_655
F6 H18B 3.4266 no 1_655
F6 H21 3.0812 no 2_667
F6 H26 2.6790 no 2_667
F6 H33B 2.4941 no 2_677
O1 H3 2.4850 no 2_576
O1 H8 2.6428 no 2_576
O1 H28 2.4343 no 2_566
O2 H3 3.2836 no .
O2 H4 2.5999 no 2_676
O2 H14A 3.1689 no 2_676
O2 H14C 2.4996 no 2_676
O2 H27 2.5920 no 1_565
O2 H30B 3.1496 no 2_576
O3 H23 3.1847 no .
O3 H24 2.8731 no .
N1 H3 3.2490 no 2_576
N2 H8 3.4307 no 2_576
N2 H31B 3.2775 no .
N3 H8 3.5314 no 2_576
N3 H31A 3.5743 no .
N3 H31B 3.2562 no .
N4 H31C 3.3797 no 1_455
N6 H31B 3.2699 no .
C1 H8 3.3139 no 2_576
C1 H31B 3.1935 no .
C3 H30B 3.2698 no 2_576
C3 H30C 3.2542 no 2_576
C3 H31A 3.5464 no .
C3 H31B 3.4687 no .
C4 H31A 3.2652 no .
C4 H31B 3.4385 no .
C5 H31C 2.9409 no 1_455
C6 H31C 3.1572 no 1_455
C7 H3 3.3023 no 2_576
C7 H33A 3.4557 no .
C8 H13A 3.5606 no 2_576
C8 H28 3.3086 no 1_565
C8 H33A 3.1993 no .
C9 H4 3.5453 no 2_576
C9 H13A 3.0734 no 2_576
C9 H14A 3.2260 no 2_576
C9 H33A 3.5627 no .
C10 H4 3.4280 no 2_576
C10 H14A 3.3952 no 2_576
C12 H15C 3.5304 no 2_666
C13 H9 3.2824 no 2_576
C13 H15C 3.5860 no 2_666
C13 H28 3.2198 no 2_566
C13 H29 3.2756 no 2_566
C14 H15C 3.2153 no 2_666
C15 H14B 3.2584 no 2_666
C15 H15C 3.3120 no 2_666
C15 H31B 3.3287 no .
C17 H13A 3.2846 no 2_566
C18 H22 3.2988 no 1_455
C18 H22 3.0811 no 2_567
C19 H19A 3.3457 no 2_567
C21 H18A 3.4134 no 1_655
C21 H18B 3.2713 no 2_567
C22 H18A 3.0246 no 1_655
C22 H18B 3.1840 no 2_567
C22 H18C 3.0335 no 2_567
C23 H31B 3.3624 no .
C23 H33C 2.8427 no .
C24 H31B 3.0388 no .
C24 H33C 2.9176 no .
C26 H14B 3.2780 no 2_666
C27 H8 3.4746 no 1_545
C27 H14B 3.5414 no 2_666
C27 H14C 3.4251 no 2_666
C27 H30B 3.1417 no 2_566
C27 H33A 3.5021 no 1_545
C28 H8 3.2057 no 1_545
C28 H9 3.5935 no 1_545
C28 H13A 3.3919 no 2_566
C28 H13B 3.3870 no 2_566
C28 H29 3.0067 no 2_566
C28 H30A 3.4667 no 2_566
C28 H30B 3.0752 no 2_566
C29 H13A 3.5333 no 2_566
C29 H13B 3.5697 no 2_566
C29 H28 3.3477 no 2_566
C29 H29 3.0196 no 2_566
C30 H3 2.5523 no 2_576
C30 H8 3.3836 no 2_576
C30 H15B 3.4604 no 1_455
C30 H28 2.8697 no 2_566
C30 H31A 3.3068 no 1_455
C31 H15B 3.1767 no .
C31 H30C 3.1927 no 1_655
C32 H4 3.3589 no 2_676
C32 H27 3.2596 no 1_565
C33 H23 3.4707 no .
C33 H24 3.2436 no .
C33 H27 3.1953 no 1_565
C34 H33A 3.3443 no .
C34 H33C 3.4474 no .
C35A H19C 2.9923 no 1_565
C35A H33A 3.1368 no .
C35A H33B 3.5552 no .
C35B H19C 3.1843 no 1_565
H3 O1 2.4850 no 2_576
H3 O2 3.2836 no .
H3 N1 3.2490 no 2_576
H3 C7 3.3023 no 2_576
H3 C30 2.5523 no 2_576
H3 H30A 3.5313 no 2_576
H3 H30B 2.3560 no 2_576
H3 H30C 2.4382 no 2_576
H4 O2 2.5999 no 2_676
H4 C9 3.5453 no 2_576
H4 C10 3.4280 no 2_576
H4 C32 3.3589 no 2_676
H4 H30C 3.5587 no 2_576
H4 H31A 3.3752 no .
H4 H31A 3.0944 no 2_676
H5 F2 3.1836 no 1_455
H5 F3 2.4265 no 2_577
H5 H31C 3.0543 no 1_455
H6 P1 3.3082 no 1_455
H6 F2 2.4033 no 1_455
H6 F4 2.7717 no 1_455
H6 F6 2.9707 no 1_455
H6 H22 3.1168 no 1_455
H6 H31C 3.4289 no 1_455
H8 O1 2.6428 no 2_576
H8 N2 3.4307 no 2_576
H8 N3 3.5314 no 2_576
H8 C1 3.3139 no 2_576
H8 C27 3.4746 no 1_565
H8 C28 3.2057 no 1_565
H8 C30 3.3836 no 2_576
H8 H13A 3.3526 no 2_576
H8 H13B 3.4530 no 2_576
H8 H27 3.0575 no 1_565
H8 H28 2.5072 no 1_565
H8 H30B 3.0993 no 2_576
H8 H33A 3.3041 no .
H9 F1 3.5414 no 2_577
H9 C13 3.2824 no 2_576
H9 C28 3.5935 no 1_565
H9 H13A 2.4022 no 2_576
H9 H13B 3.5607 no 2_576
H9 H14A 2.9474 no 2_576
H9 H17C 2.9667 no 1_565
H9 H28 3.2376 no 1_565
H10 P1 3.3147 no 2_577
H10 F1 2.6468 no 2_577
H10 F3 2.3675 no 2_577
H10 F5 3.3689 no 2_577
H10 H14A 3.2458 no 2_576
H13A C8 3.5606 no 2_576
H13A C9 3.0734 no 2_576
H13A C17 3.2846 no 2_566
H13A C28 3.3919 no 2_566
H13A C29 3.5333 no 2_566
H13A H8 3.3526 no 2_576
H13A H9 2.4022 no 2_576
H13A H17A 3.1049 no 2_566
H13A H17B 3.3144 no 2_566
H13A H17C 2.8958 no 2_566
H13A H28 2.9021 no 2_566
H13A H29 3.1480 no 2_566
H13B C28 3.3870 no 2_566
H13B C29 3.5697 no 2_566
H13B H8 3.4530 no 2_576
H13B H9 3.5607 no 2_576
H13B H28 2.6775 no 2_566
H13B H29 3.0229 no 2_566
H13C H15B 3.4996 no 2_666
H13C H15C 2.8805 no 2_666
H13C H17A 3.3839 no 2_566
H13C H17B 3.4292 no 2_566
H13C H29 3.1015 no 2_566
H13C H30A 2.9140 no 2_566
H14A F3 3.5851 no 1_554
H14A F5 2.7531 no 1_554
H14A O2 3.1689 no 2_676
H14A C9 3.2260 no 2_576
H14A C10 3.3952 no 2_576
H14A H9 2.9474 no 2_576
H14A H10 3.2458 no 2_576
H14B F5 3.0438 no 1_554
H14B C15 3.2584 no 2_666
H14B C26 3.2780 no 2_666
H14B C27 3.5414 no 2_666
H14B H15A 3.4215 no 2_666
H14B H15C 2.3608 no 2_666
H14B H26 3.0223 no 2_666
H14B H27 3.4826 no 2_666
H14C O2 2.4996 no 2_676
H14C C27 3.4251 no 2_666
H14C H26 3.5901 no 2_666
H14C H27 2.9937 no 2_666
H14C H30B 3.0208 no 1_655
H15A H14B 3.4215 no 2_666
H15A H31B 3.0993 no .
H15B C30 3.4604 no 1_655
H15B C31 3.1767 no .
H15B H13C 3.4996 no 2_666
H15B H30A 3.1553 no 1_655
H15B H30B 3.1824 no 1_655
H15B H30C 3.4780 no 1_655
H15B H31A 2.8270 no .
H15B H31B 2.7718 no .
H15B H31C 3.4635 no .
H15C C12 3.5304 no 2_666
H15C C13 3.5860 no 2_666
H15C C14 3.2153 no 2_666
H15C C15 3.3120 no 2_666
H15C H13C 2.8805 no 2_666
H15C H14B 2.3608 no 2_666
H15C H15C 2.4770 no 2_666
H17A H13A 3.1049 no 2_566
H17A H13C 3.3839 no 2_566
H17B F5 3.5896 no 2_567
H17B H13A 3.3144 no 2_566
H17B H13C 3.4292 no 2_566
H17C F1 3.3062 no 2_567
H17C F5 3.3697 no 2_567
H17C H9 2.9667 no 1_545
H17C H13A 2.8958 no 2_566
H18A F4 2.9564 no 1_455
H18A F4 3.0481 no 2_567
H18A C21 3.4134 no 1_455
H18A C22 3.0246 no 1_455
H18A H21 3.1684 no 1_455
H18A H22 2.4082 no 1_455
H18A H22 3.2844 no 2_567
H18B F4 2.8012 no 1_455
H18B F6 3.4266 no 1_455
H18B C21 3.2713 no 2_567
H18B C22 3.1840 no 2_567
H18B H21 3.0737 no 2_567
H18B H22 3.4910 no 1_455
H18B H22 2.9159 no 2_567
H18C P1 3.5464 no 2_567
H18C F1 2.7589 no 2_567
H18C F4 2.6821 no 2_567
H18C F5 3.4966 no 2_567
H18C C22 3.0335 no 2_567
H18C H22 2.5698 no 2_567
H19A C19 3.3457 no 2_567
H19A H19A 2.5887 no 2_567
H19A H19C 3.2724 no 2_567
H19C C35A 2.9923 no 1_545
H19C C35B 3.1843 no 1_545
H19C H19A 3.2724 no 2_567
H21 P1 3.3997 no 2_667
H21 F4 2.5726 no 2_667
H21 F5 2.7361 no 2_667
H21 F6 3.0812 no 2_667
H21 H18A 3.1684 no 1_655
H21 H18B 3.0737 no 2_567
H22 P1 3.5187 no .
H22 F1 3.2785 no .
H22 F2 3.1558 no .
H22 F4 2.3782 no .
H22 F4 3.3247 no 2_667
H22 C18 3.2988 no 1_655
H22 C18 3.0811 no 2_567
H22 H6 3.1168 no 1_655
H22 H18A 2.4082 no 1_655
H22 H18A 3.2844 no 2_567
H22 H18B 3.4910 no 1_655
H22 H18B 2.9159 no 2_567
H22 H18C 2.5698 no 2_567
H23 F1 2.8487 no .
H23 F2 2.7105 no .
H23 F4 3.4880 no .
H23 O3 3.1847 no .
H23 C33 3.4707 no .
H23 H33C 2.5008 no .
H24 O3 2.8731 no .
H24 C33 3.2436 no .
H24 H31B 3.2024 no .
H24 H33A 3.0478 no .
H24 H33C 2.6194 no .
H26 P1 3.4439 no 2_667
H26 F5 2.4850 no 2_667
H26 F6 2.6790 no 2_667
H26 H14B 3.0223 no 2_666
H26 H14C 3.5901 no 2_666
H26 H33B 3.5141 no 1_545
H27 O2 2.5920 no 1_545
H27 C32 3.2596 no 1_545
H27 C33 3.1953 no 1_545
H27 H8 3.0575 no 1_545
H27 H14B 3.4826 no 2_666
H27 H14C 2.9937 no 2_666
H27 H30B 2.7618 no 2_566
H27 H33A 2.7557 no 1_545
H27 H33B 3.1395 no 1_545
H28 O1 2.4343 no 2_566
H28 C8 3.3086 no 1_545
H28 C13 3.2198 no 2_566
H28 C29 3.3477 no 2_566
H28 C30 2.8697 no 2_566
H28 H8 2.5072 no 1_545
H28 H9 3.2376 no 1_545
H28 H13A 2.9021 no 2_566
H28 H13B 2.6775 no 2_566
H28 H29 2.5677 no 2_566
H28 H30A 3.0200 no 2_566
H28 H30B 2.6409 no 2_566
H29 C13 3.2756 no 2_566
H29 C28 3.0067 no 2_566
H29 C29 3.0196 no 2_566
H29 H13A 3.1480 no 2_566
H29 H13B 3.0229 no 2_566
H29 H13C 3.1015 no 2_566
H29 H28 2.5677 no 2_566
H29 H29 2.5722 no 2_566
H30A C28 3.4667 no 2_566
H30A H3 3.5313 no 2_576
H30A H13C 2.9140 no 2_566
H30A H15B 3.1553 no 1_455
H30A H28 3.0200 no 2_566
H30B O2 3.1496 no 2_576
H30B C3 3.2698 no 2_576
H30B C27 3.1417 no 2_566
H30B C28 3.0752 no 2_566
H30B H3 2.3560 no 2_576
H30B H8 3.0993 no 2_576
H30B H14C 3.0208 no 1_455
H30B H15B 3.1824 no 1_455
H30B H27 2.7618 no 2_566
H30B H28 2.6409 no 2_566
H30B H31A 3.1915 no 1_455
H30C C3 3.2542 no 2_576
H30C C31 3.1927 no 1_455
H30C H3 2.4382 no 2_576
H30C H4 3.5587 no 2_576
H30C H15B 3.4780 no 1_455
H30C H31A 2.6348 no 1_455
H30C H31C 2.8663 no 1_455
H31A N3 3.5743 no .
H31A C3 3.5464 no .
H31A C4 3.2652 no .
H31A C30 3.3068 no 1_655
H31A H4 3.3752 no .
H31A H4 3.0944 no 2_676
H31A H15B 2.8270 no .
H31A H30B 3.1915 no 1_655
H31A H30C 2.6348 no 1_655
H31B N2 3.2775 no .
H31B N3 3.2562 no .
H31B N6 3.2699 no .
H31B C1 3.1935 no .
H31B C3 3.4687 no .
H31B C4 3.4385 no .
H31B C15 3.3287 no .
H31B C23 3.3624 no .
H31B C24 3.0388 no .
H31B H15A 3.0993 no .
H31B H15B 2.7718 no .
H31B H24 3.2024 no .
H31C N4 3.3797 no 1_655
H31C C5 2.9409 no 1_655
H31C C6 3.1572 no 1_655
H31C H5 3.0543 no 1_655
H31C H6 3.4289 no 1_655
H31C H15B 3.4635 no .
H31C H30C 2.8663 no 1_655
H33A C7 3.4557 no .
H33A C8 3.1993 no .
H33A C9 3.5627 no .
H33A C27 3.5021 no 1_565
H33A C34 3.3443 no .
H33A C35A 3.1368 no .
H33A H8 3.3041 no .
H33A H24 3.0478 no .
H33A H27 2.7557 no 1_565
H33B P1 3.2934 no 2_677
H33B F3 2.4405 no 2_677
H33B F5 3.5242 no 2_677
H33B F6 2.4941 no 2_677
H33B C35A 3.5552 no .
H33B H26 3.5141 no 1_565
H33B H27 3.1395 no 1_565
H33C F3 3.5715 no 2_677
H33C C23 2.8427 no .
H33C C24 2.9176 no .
H33C C34 3.4474 no .
H33C H23 2.5008 no .
H33C H24 2.6194 no .

loop_
_geom_torsion_atom_site_label_1
_geom_torsion_atom_site_label_2
_geom_torsion_atom_site_label_3
_geom_torsion_atom_site_label_4
_geom_torsion
_geom_torsion_publ_flag
_geom_torsion_site_symmetry_1
_geom_torsion_site_symmetry_3
_geom_torsion_site_symmetry_4
O1 Ru1 N1 C7 -85.1(3) no . . .
O1 Ru1 N1 C11 96.3(3) no . . .
N1 Ru1 O1 C30 -84.6(2) no . . .
O1 Ru1 N7 C25 171.9(2) no . . .
O1 Ru1 N7 C29 -5.6(3) no . . .
N7 Ru1 O1 C30 96.2(2) no . . .
O1 Ru1 C1 N2 90.2(3) no . . .
O1 Ru1 C1 N3 -90.4(5) no . . .
C1 Ru1 O1 C30 -161.9(2) no . . .
O1 Ru1 C2 N4 -90.3(3) no . . .
O1 Ru1 C2 N5 92.5(6) no . . .
C2 Ru1 O1 C30 -6.8(3) no . . .
N1 Ru1 N6 C20 -174.6(2) no . . .
N1 Ru1 N6 C24 8.3(3) no . . .
N6 Ru1 N1 C7 92.4(3) no . . .
N6 Ru1 N1 C11 -86.1(3) no . . .
N1 Ru1 C1 N2 -1.6(2) no . . .
N1 Ru1 C1 N3 177.8(6) no . . .
C1 Ru1 N1 C7 0.4(3) no . . .
C1 Ru1 N1 C11 -178.2(3) no . . .
N1 Ru1 C2 N4 -0.4(3) no . . .
N1 Ru1 C2 N5 -177.7(6) no . . .
C2 Ru1 N1 C7 -179.7(3) no . . .
C2 Ru1 N1 C11 1.7(3) no . . .
N6 Ru1 N7 C25 -5.72(19) no . . .
N6 Ru1 N7 C29 176.7(3) no . . .
N7 Ru1 N6 C20 4.8(2) no . . .
N7 Ru1 N6 C24 -172.3(3) no . . .
N6 Ru1 C1 N2 -99.0(3) no . . .
N6 Ru1 C1 N3 80.4(5) no . . .
C1 Ru1 N6 C20 -96.8(3) no . . .
C1 Ru1 N6 C24 86.1(3) no . . .
N6 Ru1 C2 N4 97.9(3) no . . .
N6 Ru1 C2 N5 -79.4(6) no . . .
C2 Ru1 N6 C20 107.8(3) no . . .
C2 Ru1 N6 C24 -69.2(3) no . . .
N7 Ru1 C1 N2 -177.7(2) no . . .
N7 Ru1 C1 N3 1.7(6) no . . .
C1 Ru1 N7 C25 85.6(3) no . . .
C1 Ru1 N7 C29 -91.9(3) no . . .
N7 Ru1 C2 N4 175.7(3) no . . .
N7 Ru1 C2 N5 -1.6(6) no . . .
C2 Ru1 N7 C25 -92.6(3) no . . .
C2 Ru1 N7 C29 89.9(3) no . . .
C1 Ru1 C2 N4 -0.1(6) no . . .
C1 Ru1 C2 N5 -177.4(4) no . . .
C2 Ru1 C1 N2 -1.9(5) no . . .
C2 Ru1 C1 N3 177.5(4) no . . .
O3 O3 C34 O3 0.0(7) no 2_577 . 2_577
O3 O3 C34 C35A -121.4(18) no 2_577 . .
O3 O3 C34 C35B -66(3) no 2_577 . .
C34 O3 O3 C34 180(1223369) no . 2_577 2_577
C34 O3 O3 C34 0.0(8) no . 2_577 .
O3 O3 C34 O3 0.0(8) no 2_577 2_577 2_577
O3 O3 C34 C35A -106(3) no 2_577 2_577 2_577
O3 O3 C34 C35B -147.6(18) no 2_577 2_577 2_577
C34 O3 O3 C34 0.0(8) no 2_577 2_577 2_577
C34 O3 O3 C34 -180(1111444) no 2_577 2_577 .
C34 O3 C34 O3 0.0(15) no . 2_577 2_577
C34 O3 C34 C35A -106(3) no . 2_577 2_577
C34 O3 C34 C35B -147.6(16) no . 2_577 2_577
C34 O3 C34 O3 0.0(13) no 2_577 . 2_577
C34 O3 C34 C35A -121.4(18) no 2_577 . .
C34 O3 C34 C35B -66(4) no 2_577 . .
Ru1 N1 C7 N2 0.9(5) no . . .
Ru1 N1 C7 C8 -177.7(3) no . . .
Ru1 N1 C11 N4 -2.4(5) no . . .
Ru1 N1 C11 C10 176.8(3) no . . .
C7 N1 C11 N4 178.9(4) no . . .
C7 N1 C11 C10 -1.8(6) no . . .
C11 N1 C7 N2 179.5(4) no . . .
C11 N1 C7 C8 0.9(6) no . . .
C1 N2 C3 C4 -0.5(5) no . . .
C3 N2 C1 Ru1 180.0(3) no . . .
C3 N2 C1 N3 0.3(5) no . . .
C1 N2 C7 N1 -2.5(5) no . . .
C1 N2 C7 C8 176.0(4) no . . .
C7 N2 C1 Ru1 2.8(5) no . . .
C7 N2 C1 N3 -176.9(4) no . . .
C3 N2 C7 N1 -179.4(4) no . . .
C3 N2 C7 C8 -0.8(7) no . . .
C7 N2 C3 C4 176.5(4) no . . .
C1 N3 C4 C3 -0.3(5) no . . .
C4 N3 C1 Ru1 -179.4(5) no . . .
C4 N3 C1 N2 0.0(4) no . . .
C1 N3 C12 C13 55.2(5) no . . .
C1 N3 C12 C14 174.3(4) no . . .
C1 N3 C12 C15 -67.4(5) no . . .
C12 N3 C1 Ru1 -2.2(8) no . . .
C12 N3 C1 N2 177.2(4) no . . .
C4 N3 C12 C13 -127.9(4) no . . .
C4 N3 C12 C14 -8.8(6) no . . .
C4 N3 C12 C15 109.6(4) no . . .
C12 N3 C4 C3 -177.7(4) no . . .
C2 N4 C5 C6 0.6(6) no . . .
C5 N4 C2 Ru1 -179.3(4) no . . .
C5 N4 C2 N5 -0.8(5) no . . .
C2 N4 C11 N1 2.0(6) no . . .
C2 N4 C11 C10 -177.2(4) no . . .
C11 N4 C2 Ru1 -0.7(5) no . . .
C11 N4 C2 N5 177.8(4) no . . .
C5 N4 C11 N1 -179.7(4) no . . .
C5 N4 C11 C10 1.1(8) no . . .
C11 N4 C5 C6 -177.9(4) no . . .
C2 N5 C6 C5 -0.4(6) no . . .
C6 N5 C2 Ru1 178.0(5) no . . .
C6 N5 C2 N4 0.7(5) no . . .
C2 N5 C16 C17 -61.8(6) no . . .
C2 N5 C16 C18 178.9(4) no . . .
C2 N5 C16 C19 60.9(6) no . . .
C16 N5 C2 Ru1 0.5(9) no . . .
C16 N5 C2 N4 -176.9(4) no . . .
C6 N5 C16 C17 120.8(5) no . . .
C6 N5 C16 C18 1.6(7) no . . .
C6 N5 C16 C19 -116.4(5) no . . .
C16 N5 C6 C5 177.3(4) no . . .
Ru1 N6 C20 C21 179.7(3) no . . .
Ru1 N6 C20 C25 -3.2(4) no . . .
Ru1 N6 C24 C23 178.8(3) no . . .
C20 N6 C24 C23 1.8(6) no . . .
C24 N6 C20 C21 -3.0(6) no . . .
C24 N6 C20 C25 174.1(4) no . . .
Ru1 N7 C25 C20 5.7(4) no . . .
Ru1 N7 C25 C26 -176.1(3) no . . .
Ru1 N7 C29 C28 176.0(3) no . . .
C25 N7 C29 C28 -1.5(6) no . . .
C29 N7 C25 C20 -176.5(3) no . . .
C29 N7 C25 C26 1.7(5) no . . .
N2 C3 C4 N3 0.5(5) no . . .
N4 C5 C6 N5 -0.1(6) no . . .
N1 C7 C8 C9 1.2(7) no . . .
N2 C7 C8 C9 -177.2(4) no . . .
C7 C8 C9 C10 -2.5(8) no . . .
C8 C9 C10 C11 1.7(8) no . . .
C9 C10 C11 N1 0.5(7) no . . .
C9 C10 C11 N4 179.7(5) no . . .
N6 C20 C21 C22 2.2(6) no . . .
N6 C20 C25 N7 -1.6(5) no . . .
N6 C20 C25 C26 -179.8(3) no . . .
C21 C20 C25 N7 175.4(4) no . . .
C21 C20 C25 C26 -2.8(7) no . . .
C25 C20 C21 C22 -174.6(4) no . . .
C20 C21 C22 C23 -0.0(7) no . . .
C21 C22 C23 C24 -1.2(7) no . . .
C22 C23 C24 N6 0.3(7) no . . .
N7 C25 C26 C27 -0.7(6) no . . .
C20 C25 C26 C27 177.3(4) no . . .
C25 C26 C27 C28 -0.5(7) no . . .
C26 C27 C28 C29 0.7(7) no . . .
C27 C28 C29 N7 0.4(7) no . . .
O3 C34 C35A C35B 138(2) no . . .
O3 C34 C35B C35A -83(4) no . . .
O3 C34 C35A C35B 67(3) no 2_577 . .
O3 C34 C35B C35A -134.6(16) no 2_577 . .
C35A C34 C35B C35A 0.0(16) no . . .
C35B C34 C35A C35B 0.0(16) no . . .
C34 C35A C35B C34 0.0(9) no . . .
